data_4036263
loop_
_publ_author_name
'Chen, Jun'
'Kilpatrick, Brenden'
'Oliver, Allen G.'
'Wulff, Jeremy E.'

_publ_section_title
;
 Expansion of Thiele's Acid Chemistry in Pursuit of a Suite of
 Conformationally Constrained Scaffolds.
;
_journal_issue 18
_journal_name_full 'The Journal of organic chemistry'
_journal_page_first 8979
_journal_page_last 8989
_journal_paper_doi 10.1021/acs.joc.5b01332
_journal_volume 80
_journal_year 2015
_chemical_formula_moiety 'C20 H28 O8'
_chemical_formula_sum 'C20 H28 O8'
_chemical_formula_weight 396.42
_space_group_crystal_system monoclinic
_space_group_IT_number 14
_space_group_name_Hall '-P 2yn'
_space_group_name_H-M_alt 'P 1 21/n 1'
_atom_sites_solution_hydrogens geom
_atom_sites_solution_primary vecmap
_atom_sites_solution_secondary difmap
_audit_creation_method SHELXL-2014/7
_cell_angle_alpha 90
_cell_angle_beta 94.6000(14)
_cell_angle_gamma 90
_cell_formula_units_Z 4
_cell_length_a 6.7876(2)
_cell_length_b 21.2855(5)
_cell_length_c 13.9033(4)
_cell_measurement_reflns_used 9929
_cell_measurement_temperature 120(2)
_cell_measurement_theta_max 71.55
_cell_measurement_theta_min 3.80
_cell_volume 2002.24(10)
_computing_cell_refinement 'Bruker SAINT v8.34A'
_computing_data_collection 'Bruker APEX-II v2014-5.0'
_computing_data_reduction 'Bruker SAINT v8.34A'
_computing_molecular_graphics 'Bruker XP'
_computing_publication_material 'CIFTAB (Sheldrick, 2008)'
_computing_structure_refinement 'SHELXL-2014/7 (Sheldrick, 2014)'
_computing_structure_solution 'SHELXT-2014/2 (Sheldrick, 2014)'
_diffrn_ambient_temperature 120(2)
_diffrn_detector_area_resol_mean 8.33
_diffrn_measured_fraction_theta_full 0.994
_diffrn_measured_fraction_theta_max 0.983
_diffrn_measurement_device_type 'Bruker APEX-II'
_diffrn_measurement_method 'combination of \w and \f-scans '
_diffrn_radiation_type CuK\a
_diffrn_radiation_wavelength 1.54184
_diffrn_reflns_av_R_equivalents 0.0391
_diffrn_reflns_av_unetI/netI 0.0171
_diffrn_reflns_Laue_measured_fraction_full 0.994
_diffrn_reflns_Laue_measured_fraction_max 0.983
_diffrn_reflns_limit_h_max 7
_diffrn_reflns_limit_h_min -8
_diffrn_reflns_limit_k_max 26
_diffrn_reflns_limit_k_min -26
_diffrn_reflns_limit_l_max 17
_diffrn_reflns_limit_l_min -16
_diffrn_reflns_number 39788
_diffrn_reflns_point_group_measured_fraction_full 0.994
_diffrn_reflns_point_group_measured_fraction_max 0.983
_diffrn_reflns_theta_full 67.679
_diffrn_reflns_theta_max 71.860
_diffrn_reflns_theta_min 3.806
_diffrn_source 'Incoatec micro-focus'
_exptl_absorpt_coefficient_mu 0.849
_exptl_absorpt_correction_T_max 1.0000
_exptl_absorpt_correction_T_min 0.8772
_exptl_absorpt_correction_type numerical
_exptl_absorpt_process_details 'SADABS (Sheldrick, 2014)'
_exptl_crystal_colour colorless
_exptl_crystal_density_diffrn 1.315
_exptl_crystal_description tablet
_exptl_crystal_F_000 848
_exptl_crystal_size_max 0.151
_exptl_crystal_size_mid 0.082
_exptl_crystal_size_min 0.035
_refine_diff_density_max 0.369
_refine_diff_density_min -0.239
_refine_diff_density_rms 0.038
_refine_ls_extinction_method none
_refine_ls_goodness_of_fit_ref 1.026
_refine_ls_hydrogen_treatment constr
_refine_ls_matrix_type full
_refine_ls_number_parameters 259
_refine_ls_number_reflns 3869
_refine_ls_number_restraints 0
_refine_ls_restrained_S_all 1.026
_refine_ls_R_factor_all 0.0428
_refine_ls_R_factor_gt 0.0387
_refine_ls_shift/su_max 0.001
_refine_ls_shift/su_mean 0.000
_refine_ls_structure_factor_coef Fsqd
_refine_ls_weighting_details 'w=1/[\s^2^(Fo^2^)+(0.0473P)^2^+0.9611P] where P=(Fo^2^+2Fc^2^)/3'
_refine_ls_weighting_scheme calc
_refine_ls_wR_factor_gt 0.0968
_refine_ls_wR_factor_ref 0.0999
_reflns_Friedel_coverage 0.000
_reflns_number_gt 3492
_reflns_number_total 3869
_reflns_threshold_expression 'I > 2\s(I)'
_cod_data_source_file jo5b01332_si_003.cif
_cod_data_source_block uvic1409a
_cod_original_sg_symbol_H-M 'P 21/n'
_cod_database_code 4036263
_shelx_shelxl_version_number 2014/7
_shelx_space_group_comment
;
The symmetry employed for this shelxl refinement is uniquely defined
by the following loop, which should always be used as a source of
symmetry information in preference to the above space-group names.
They are only intended as comments.
;
_shelx_estimated_absorpt_t_min 0.883
_shelx_estimated_absorpt_t_max 0.971
_diffrn_source_monochromator 'MONTEL Multi-layer'

loop_
_space_group_symop_operation_xyz
'x, y, z'
'-x+1/2, y+1/2, -z+1/2'
'-x, -y, -z'
'x-1/2, -y-1/2, z-1/2'

loop_
_atom_site_label
_atom_site_type_symbol
_atom_site_fract_x
_atom_site_fract_y
_atom_site_fract_z
_atom_site_U_iso_or_equiv
_atom_site_adp_type
_atom_site_occupancy
_atom_site_site_symmetry_order
_atom_site_calc_flag
_atom_site_refinement_flags_posn
_atom_site_refinement_flags_adp
O1 O 0.29491(15) 0.57692(6) 0.23864(8) 0.0397(3) Uani 1 1 d . .
O2 O 0.51703(15) 0.63690(5) 0.17073(7) 0.0295(2) Uani 1 1 d . .
O3 O 0.66155(14) 0.64603(4) 0.36500(7) 0.0236(2) Uani 1 1 d . .
O4 O 0.59117(15) 0.57761(4) 0.48285(7) 0.0258(2) Uani 1 1 d . .
O5 O 0.61665(17) 0.34787(4) 0.30324(7) 0.0327(2) Uani 1 1 d . .
O6 O 0.67225(14) 0.36898(4) 0.14580(7) 0.0250(2) Uani 1 1 d . .
O7 O 0.20170(17) 0.41709(7) 0.18779(10) 0.0487(3) Uani 1 1 d . .
O8 O 0.32150(17) 0.40168(7) 0.04513(8) 0.0492(3) Uani 1 1 d . .
C1 C 0.62811(18) 0.58735(6) 0.31571(9) 0.0194(3) Uani 1 1 d . .
C2 C 0.5889(2) 0.54020(6) 0.39708(9) 0.0208(3) Uani 1 1 d . .
H2 H 0.4631 0.5162 0.3838 0.025 Uiso 1 1 calc R U
C3 C 0.7729(2) 0.49810(6) 0.40292(10) 0.0238(3) Uani 1 1 d . .
H3 H 0.8020 0.4771 0.4668 0.029 Uiso 1 1 calc R U
C4 C 0.7707(2) 0.45340(6) 0.31601(10) 0.0240(3) Uani 1 1 d . .
H4 H 0.8870 0.4246 0.3257 0.029 Uiso 1 1 calc R U
C5 C 0.5870(2) 0.41392(6) 0.28722(10) 0.0247(3) Uani 1 1 d . .
H5 H 0.4697 0.4295 0.3193 0.030 Uiso 1 1 calc R U
C6 C 0.5546(2) 0.41966(6) 0.17762(10) 0.0237(3) Uani 1 1 d . .
C7 C 0.6424(2) 0.48260(6) 0.14877(10) 0.0244(3) Uani 1 1 d . .
H7A H 0.5394 0.5156 0.1439 0.029 Uiso 1 1 calc R U
H7B H 0.6998 0.4790 0.0858 0.029 Uiso 1 1 calc R U
C8 C 0.80465(19) 0.49848(6) 0.22965(9) 0.0226(3) Uani 1 1 d . .
H8 H 0.9355 0.4879 0.2056 0.027 Uiso 1 1 calc R U
C9 C 0.82341(19) 0.56403(6) 0.27905(9) 0.0214(3) Uani 1 1 d . .
H9 H 0.8943 0.5961 0.2422 0.026 Uiso 1 1 calc R U
C10 C 0.9332(2) 0.54469(7) 0.37604(10) 0.0262(3) Uani 1 1 d . .
H10A H 1.0616 0.5241 0.3680 0.031 Uiso 1 1 calc R U
H10B H 0.9513 0.5801 0.4220 0.031 Uiso 1 1 calc R U
C11 C 0.4583(2) 0.59828(6) 0.23889(10) 0.0230(3) Uani 1 1 d . .
C12 C 0.3653(3) 0.65384(9) 0.09628(12) 0.0440(4) Uani 1 1 d . .
H12A H 0.4217 0.6815 0.0493 0.066 Uiso 1 1 calc R U
H12B H 0.2579 0.6757 0.1254 0.066 Uiso 1 1 calc R U
H12C H 0.3136 0.6158 0.0637 0.066 Uiso 1 1 calc R U
C13 C 0.5771(2) 0.64220(6) 0.45648(10) 0.0244(3) Uani 1 1 d . .
C14 C 0.7061(2) 0.68031(8) 0.52838(11) 0.0351(3) Uani 1 1 d . .
H14A H 0.8422 0.6647 0.5305 0.053 Uiso 1 1 calc R U
H14B H 0.6567 0.6764 0.5924 0.053 Uiso 1 1 calc R U
H14C H 0.7029 0.7245 0.5088 0.053 Uiso 1 1 calc R U
C15 C 0.3634(2) 0.66348(7) 0.44821(11) 0.0315(3) Uani 1 1 d . .
H15A H 0.2863 0.6367 0.4019 0.047 Uiso 1 1 calc R U
H15B H 0.3558 0.7072 0.4259 0.047 Uiso 1 1 calc R U
H15C H 0.3098 0.6604 0.5114 0.047 Uiso 1 1 calc R U
C16 C 0.6734(2) 0.31937(6) 0.21607(10) 0.0283(3) Uani 1 1 d . .
C17 C 0.5213(2) 0.26920(7) 0.18607(13) 0.0367(4) Uani 1 1 d . .
H17A H 0.3894 0.2882 0.1789 0.055 Uiso 1 1 calc R U
H17B H 0.5243 0.2363 0.2355 0.055 Uiso 1 1 calc R U
H17C H 0.5521 0.2508 0.1245 0.055 Uiso 1 1 calc R U
C18 C 0.8808(2) 0.29390(7) 0.23049(12) 0.0364(4) Uani 1 1 d . .
H18A H 0.9727 0.3283 0.2483 0.055 Uiso 1 1 calc R U
H18B H 0.9169 0.2744 0.1705 0.055 Uiso 1 1 calc R U
H18C H 0.8879 0.2624 0.2821 0.055 Uiso 1 1 calc R U
C19 C 0.3391(2) 0.41274(7) 0.13915(11) 0.0288(3) Uani 1 1 d . .
C20 C 0.1212(3) 0.39428(12) 0.00173(15) 0.0574(6) Uani 1 1 d . .
H20A H 0.1249 0.3808 -0.0655 0.086 Uiso 1 1 calc R U
H20B H 0.0512 0.4345 0.0038 0.086 Uiso 1 1 calc R U
H20C H 0.0522 0.3626 0.0376 0.086 Uiso 1 1 calc R U

loop_
_atom_site_aniso_label
_atom_site_aniso_U_11
_atom_site_aniso_U_22
_atom_site_aniso_U_33
_atom_site_aniso_U_23
_atom_site_aniso_U_13
_atom_site_aniso_U_12
O1 0.0211(5) 0.0649(8) 0.0326(6) 0.0017(5) -0.0004(4) -0.0050(5)
O2 0.0368(6) 0.0257(5) 0.0247(5) 0.0063(4) -0.0045(4) 0.0022(4)
O3 0.0303(5) 0.0183(4) 0.0224(5) -0.0007(3) 0.0041(4) -0.0059(4)
O4 0.0376(6) 0.0197(5) 0.0206(5) 0.0006(4) 0.0054(4) -0.0012(4)
O5 0.0511(7) 0.0183(5) 0.0301(5) 0.0014(4) 0.0117(5) 0.0026(4)
O6 0.0267(5) 0.0217(5) 0.0272(5) -0.0025(4) 0.0052(4) 0.0046(4)
O7 0.0263(6) 0.0629(8) 0.0581(8) -0.0220(6) 0.0101(5) -0.0016(5)
O8 0.0245(6) 0.0893(10) 0.0329(6) 0.0055(6) -0.0030(5) -0.0052(6)
C1 0.0205(6) 0.0165(6) 0.0211(6) 0.0001(5) 0.0013(5) -0.0025(5)
C2 0.0242(7) 0.0186(6) 0.0198(6) 0.0002(5) 0.0028(5) -0.0012(5)
C3 0.0258(7) 0.0236(6) 0.0217(6) 0.0043(5) -0.0003(5) 0.0022(5)
C4 0.0252(7) 0.0224(6) 0.0247(7) 0.0029(5) 0.0035(5) 0.0058(5)
C5 0.0302(7) 0.0176(6) 0.0273(7) 0.0009(5) 0.0080(5) 0.0028(5)
C6 0.0227(7) 0.0211(6) 0.0279(7) -0.0023(5) 0.0051(5) 0.0030(5)
C7 0.0277(7) 0.0224(6) 0.0230(6) -0.0001(5) 0.0023(5) 0.0004(5)
C8 0.0204(6) 0.0239(6) 0.0236(6) 0.0017(5) 0.0032(5) 0.0026(5)
C9 0.0184(6) 0.0241(6) 0.0218(6) 0.0022(5) 0.0014(5) -0.0026(5)
C10 0.0206(7) 0.0320(7) 0.0256(7) 0.0022(6) -0.0012(5) 0.0001(5)
C11 0.0241(7) 0.0221(6) 0.0227(6) -0.0023(5) 0.0019(5) 0.0039(5)
C12 0.0499(10) 0.0493(10) 0.0310(8) 0.0082(7) -0.0077(7) 0.0202(8)
C13 0.0312(7) 0.0200(6) 0.0222(6) 0.0006(5) 0.0043(5) -0.0048(5)
C14 0.0430(9) 0.0337(8) 0.0290(8) -0.0069(6) 0.0060(6) -0.0129(7)
C15 0.0358(8) 0.0271(7) 0.0324(8) -0.0001(6) 0.0077(6) 0.0020(6)
C16 0.0351(8) 0.0210(7) 0.0295(7) -0.0012(5) 0.0059(6) 0.0018(6)
C17 0.0385(9) 0.0259(7) 0.0467(9) -0.0056(6) 0.0091(7) -0.0026(6)
C18 0.0382(9) 0.0248(7) 0.0457(9) -0.0003(6) 0.0007(7) 0.0064(6)
C19 0.0254(7) 0.0230(7) 0.0385(8) -0.0010(6) 0.0050(6) 0.0008(5)
C20 0.0291(9) 0.0935(16) 0.0475(11) 0.0110(11) -0.0098(8) -0.0110(9)

loop_
_atom_type_symbol
_atom_type_description
_atom_type_scat_dispersion_real
_atom_type_scat_dispersion_imag
_atom_type_scat_source
C C 0.0181 0.0091 'International Tables Vol C Tables 4.2.6.8 and 6.1.1.4'
H H 0.0000 0.0000 'International Tables Vol C Tables 4.2.6.8 and 6.1.1.4'
O O 0.0492 0.0322 'International Tables Vol C Tables 4.2.6.8 and 6.1.1.4'

loop_
_geom_angle_atom_site_label_1
_geom_angle_atom_site_label_2
_geom_angle_atom_site_label_3
_geom_angle
C11 O2 C12 115.10(12)
C1 O3 C13 108.30(9)
C13 O4 C2 109.04(9)
C5 O5 C16 109.07(10)
C6 O6 C16 108.42(10)
C19 O8 C20 115.94(14)
O3 C1 C11 106.47(10)
O3 C1 C9 109.35(10)
C11 C1 C9 116.09(10)
O3 C1 C2 104.17(10)
C11 C1 C2 116.43(11)
C9 C1 C2 103.61(10)
O4 C2 C3 109.04(10)
O4 C2 C1 104.85(10)
C3 C2 C1 103.30(10)
C2 C3 C4 111.31(11)
C2 C3 C10 101.47(10)
C4 C3 C10 99.80(11)
C5 C4 C3 120.12(11)
C5 C4 C8 107.60(11)
C3 C4 C8 103.32(10)
O5 C5 C6 103.91(10)
O5 C5 C4 113.35(11)
C6 C5 C4 105.44(11)
O6 C6 C19 111.21(11)
O6 C6 C5 102.04(10)
C19 C6 C5 113.58(11)
O6 C6 C7 109.84(11)
C19 C6 C7 112.01(11)
C5 C6 C7 107.66(11)
C6 C7 C8 105.64(11)
C7 C8 C9 123.03(11)
C7 C8 C4 106.44(11)
C9 C8 C4 102.86(10)
C1 C9 C10 99.50(10)
C1 C9 C8 113.14(10)
C10 C9 C8 99.39(10)
C3 C10 C9 94.75(10)
O1 C11 O2 123.98(13)
O1 C11 C1 126.27(13)
O2 C11 C1 109.74(11)
O4 C13 O3 105.01(10)
O4 C13 C14 108.94(12)
O3 C13 C14 107.66(11)
O4 C13 C15 110.63(11)
O3 C13 C15 111.28(11)
C14 C13 C15 112.96(12)
O5 C16 O6 106.02(10)
O5 C16 C18 110.55(12)
O6 C16 C18 107.99(12)
O5 C16 C17 107.82(12)
O6 C16 C17 111.27(12)
C18 C16 C17 112.99(12)
O7 C19 O8 123.90(14)
O7 C19 C6 124.26(14)
O8 C19 C6 111.84(12)
O4 C2 H2 113.0
C3 C2 H2 113.0
C1 C2 H2 113.0
C2 C3 H3 114.2
C4 C3 H3 114.2
C10 C3 H3 114.2
C5 C4 H4 108.4
C3 C4 H4 108.4
C8 C4 H4 108.4
O5 C5 H5 111.3
C6 C5 H5 111.3
C4 C5 H5 111.3
C6 C7 H7A 110.6
C8 C7 H7A 110.6
C6 C7 H7B 110.6
C8 C7 H7B 110.6
H7A C7 H7B 108.7
C7 C8 H8 107.9
C9 C8 H8 107.9
C4 C8 H8 107.9
C1 C9 H9 114.3
C10 C9 H9 114.3
C8 C9 H9 114.3
C3 C10 H10A 112.8
C9 C10 H10A 112.8
C3 C10 H10B 112.8
C9 C10 H10B 112.8
H10A C10 H10B 110.2
O2 C12 H12A 109.5
O2 C12 H12B 109.5
H12A C12 H12B 109.5
O2 C12 H12C 109.5
H12A C12 H12C 109.5
H12B C12 H12C 109.5
C13 C14 H14A 109.5
C13 C14 H14B 109.5
H14A C14 H14B 109.5
C13 C14 H14C 109.5
H14A C14 H14C 109.5
H14B C14 H14C 109.5
C13 C15 H15A 109.5
C13 C15 H15B 109.5
H15A C15 H15B 109.5
C13 C15 H15C 109.5
H15A C15 H15C 109.5
H15B C15 H15C 109.5
C16 C17 H17A 109.5
C16 C17 H17B 109.5
H17A C17 H17B 109.5
C16 C17 H17C 109.5
H17A C17 H17C 109.5
H17B C17 H17C 109.5
C16 C18 H18A 109.5
C16 C18 H18B 109.5
H18A C18 H18B 109.5
C16 C18 H18C 109.5
H18A C18 H18C 109.5
H18B C18 H18C 109.5
O8 C20 H20A 109.5
O8 C20 H20B 109.5
H20A C20 H20B 109.5
O8 C20 H20C 109.5
H20A C20 H20C 109.5
H20B C20 H20C 109.5

loop_
_geom_bond_atom_site_label_1
_geom_bond_atom_site_label_2
_geom_bond_distance
O1 C11 1.1980(17)
O2 C11 1.3393(17)
O2 C12 1.4460(18)
O3 C1 1.4340(15)
O3 C13 1.4388(16)
O4 C13 1.4240(16)
O4 C2 1.4330(15)
O5 C5 1.4351(16)
O5 C16 1.4354(17)
O6 C6 1.4329(15)
O6 C16 1.4383(17)
O7 C19 1.1990(19)
O8 C19 1.324(2)
O8 C20 1.451(2)
C1 C11 1.5252(18)
C1 C9 1.5400(18)
C1 C2 1.5512(17)
C2 C3 1.5341(18)
C3 C4 1.5372(19)
C3 C10 1.5403(19)
C4 C5 1.5300(19)
C4 C8 1.5684(18)
C5 C6 1.5269(19)
C6 C19 1.524(2)
C6 C7 1.5325(18)
C7 C8 1.5471(18)
C8 C9 1.5559(18)
C9 C10 1.5434(18)
C13 C14 1.5111(19)
C13 C15 1.515(2)
C16 C18 1.507(2)
C16 C17 1.520(2)
C2 H2 1.0000
C3 H3 1.0000
C4 H4 1.0000
C5 H5 1.0000
C7 H7A 0.9900
C7 H7B 0.9900
C8 H8 1.0000
C9 H9 1.0000
C10 H10A 0.9900
C10 H10B 0.9900
C12 H12A 0.9800
C12 H12B 0.9800
C12 H12C 0.9800
C14 H14A 0.9800
C14 H14B 0.9800
C14 H14C 0.9800
C15 H15A 0.9800
C15 H15B 0.9800
C15 H15C 0.9800
C17 H17A 0.9800
C17 H17B 0.9800
C17 H17C 0.9800
C18 H18A 0.9800
C18 H18B 0.9800
C18 H18C 0.9800
C20 H20A 0.9800
C20 H20B 0.9800
C20 H20C 0.9800

loop_
_geom_torsion_atom_site_label_1
_geom_torsion_atom_site_label_2
_geom_torsion_atom_site_label_3
_geom_torsion_atom_site_label_4
_geom_torsion
C13 O3 C1 C11 103.08(11)
C13 O3 C1 C9 -130.76(11)
C13 O3 C1 C2 -20.52(13)
C13 O4 C2 C3 124.71(11)
C13 O4 C2 C1 14.63(13)
O3 C1 C2 O4 3.69(13)
C11 C1 C2 O4 -113.19(12)
C9 C1 C2 O4 118.07(11)
O3 C1 C2 C3 -110.48(11)
C11 C1 C2 C3 132.64(11)
C9 C1 C2 C3 3.90(12)
O4 C2 C3 C4 175.89(10)
C1 C2 C3 C4 -73.00(13)
O4 C2 C3 C10 -78.71(12)
C1 C2 C3 C10 32.40(12)
C2 C3 C4 C5 -49.96(16)
C10 C3 C4 C5 -156.46(11)
C2 C3 C4 C8 69.81(13)
C10 C3 C4 C8 -36.69(12)
C16 O5 C5 C6 20.30(14)
C16 O5 C5 C4 -93.64(14)
C3 C4 C5 O5 -111.66(13)
C8 C4 C5 O5 130.73(11)
C3 C4 C5 C6 135.33(12)
C8 C4 C5 C6 17.72(13)
C16 O6 C6 C19 -90.40(13)
C16 O6 C6 C5 31.04(13)
C16 O6 C6 C7 145.04(11)
O5 C5 C6 O6 -30.93(13)
C4 C5 C6 O6 88.54(11)
O5 C5 C6 C19 88.86(13)
C4 C5 C6 C19 -151.67(11)
O5 C5 C6 C7 -146.53(11)
C4 C5 C6 C7 -27.06(14)
O6 C6 C7 C8 -84.65(13)
C19 C6 C7 C8 151.25(11)
C5 C6 C7 C8 25.70(14)
C6 C7 C8 C9 -132.09(12)
C6 C7 C8 C4 -14.14(13)
C5 C4 C8 C7 -2.20(14)
C3 C4 C8 C7 -130.23(11)
C5 C4 C8 C9 128.36(11)
C3 C4 C8 C9 0.33(13)
O3 C1 C9 C10 72.05(12)
C11 C1 C9 C10 -167.51(11)
C2 C1 C9 C10 -38.56(12)
O3 C1 C9 C8 176.61(10)
C11 C1 C9 C8 -62.94(14)
C2 C1 C9 C8 66.00(13)
C7 C8 C9 C1 51.03(16)
C4 C8 C9 C1 -68.63(13)
C7 C8 C9 C10 155.66(12)
C4 C8 C9 C10 36.00(12)
C2 C3 C10 C9 -55.54(11)
C4 C3 C10 C9 58.76(11)
C1 C9 C10 C3 57.37(11)
C8 C9 C10 C3 -58.19(11)
C12 O2 C11 O1 2.3(2)
C12 O2 C11 C1 -176.66(12)
O3 C1 C11 O1 -110.85(15)
C9 C1 C11 O1 127.17(15)
C2 C1 C11 O1 4.8(2)
O3 C1 C11 O2 68.08(13)
C9 C1 C11 O2 -53.90(14)
C2 C1 C11 O2 -176.32(10)
C2 O4 C13 O3 -27.46(13)
C2 O4 C13 C14 -142.56(12)
C2 O4 C13 C15 92.70(13)
C1 O3 C13 O4 29.97(13)
C1 O3 C13 C14 145.95(11)
C1 O3 C13 C15 -89.76(12)
C5 O5 C16 O6 -1.63(15)
C5 O5 C16 C18 115.15(13)
C5 O5 C16 C17 -120.89(13)
C6 O6 C16 O5 -19.44(14)
C6 O6 C16 C18 -137.93(12)
C6 O6 C16 C17 97.52(13)
C20 O8 C19 O7 -0.4(3)
C20 O8 C19 C6 179.92(15)
O6 C6 C19 O7 131.11(15)
C5 C6 C19 O7 16.7(2)
C7 C6 C19 O7 -105.56(17)
O6 C6 C19 O8 -49.26(16)
C5 C6 C19 O8 -163.69(12)
C7 C6 C19 O8 74.08(15)
